data_7121762
loop_
_publ_author_name
'Yokoo, Kazuma'
'Mori, Keiji'

_publ_section_title
;
 Divergent synthesis of CF<sub>3</sub>-substituted polycyclic skeletons
 based on control of activation site of acid catalysts.
;
_journal_issue 50
_journal_name_full 'Chemical communications (Cambridge, England)'
_journal_page_first 6927
_journal_page_last 6930
_journal_paper_doi 10.1039/c8cc02377h
_journal_volume 54
_journal_year 2018
_chemical_formula_sum 'C17 H13 F3 O'
_chemical_formula_weight 290.27
_space_group_crystal_system monoclinic
_space_group_IT_number 14
_space_group_name_Hall '-P 2ybc'
_space_group_name_H-M_alt 'P 1 21/c 1'
_symmetry_space_group_name_Hall '-P 2ybc'
_symmetry_space_group_name_H-M 'P 1 21/c 1'
_atom_sites_solution_hydrogens geom
_audit_creation_method SHELXL-2014/6
_audit_update_record
;
2018-03-13 deposited with the CCDC.
2018-05-25 downloaded from the CCDC.
;
_cell_angle_alpha 90
_cell_angle_beta 113.1710(10)
_cell_angle_gamma 90
_cell_formula_units_Z 4
_cell_length_a 12.9659(17)
_cell_length_b 8.4037(11)
_cell_length_c 12.8931(17)
_cell_measurement_reflns_used 3580
_cell_measurement_temperature 123
_cell_measurement_theta_max 27.41
_cell_measurement_theta_min 2.97
_cell_volume 1291.5(3)
_computing_cell_refinement 'APEX2 '
_computing_data_collection 'APEX2 '
_computing_data_reduction 'SAINT (Bruker AXS, 2004)'
_computing_molecular_graphics 'XSHELL (Bruker AXS,2002)'
_computing_publication_material 'XCIF (Bruker AXS, 2001)'
_computing_structure_refinement 'SHELXL-97 (Sheldrick, 1997)'
_computing_structure_solution 'SHELXS-97 (Sheldrick, 1997)'
_diffrn_ambient_temperature 123
_diffrn_detector_area_resol_mean 8.333
_diffrn_measured_fraction_theta_full 0.998
_diffrn_measured_fraction_theta_max 0.915
_diffrn_measurement_device_type 'Bruker APEXII CCD area detector'
_diffrn_measurement_method 'phi and omega scans'
_diffrn_radiation_monochromator 'Bruker Helios multilayer confocal mirror'
_diffrn_radiation_source 'Bruker TXS fine-focus rotating anode'
_diffrn_radiation_type MoK\a
_diffrn_radiation_wavelength 0.71073
_diffrn_reflns_av_R_equivalents 0.0233
_diffrn_reflns_av_unetI/netI 0.0291
_diffrn_reflns_Laue_measured_fraction_full 0.998
_diffrn_reflns_Laue_measured_fraction_max 0.915
_diffrn_reflns_limit_h_max 13
_diffrn_reflns_limit_h_min -17
_diffrn_reflns_limit_k_max 9
_diffrn_reflns_limit_k_min -11
_diffrn_reflns_limit_l_max 17
_diffrn_reflns_limit_l_min -14
_diffrn_reflns_number 7320
_diffrn_reflns_point_group_measured_fraction_full 0.998
_diffrn_reflns_point_group_measured_fraction_max 0.915
_diffrn_reflns_theta_full 25.242
_diffrn_reflns_theta_max 28.728
_diffrn_reflns_theta_min 1.708
_exptl_absorpt_coefficient_mu 0.121
_exptl_absorpt_correction_T_max 0.976
_exptl_absorpt_correction_T_min 0.924
_exptl_absorpt_correction_type none
_exptl_crystal_colour colorless
_exptl_crystal_density_diffrn 1.493
_exptl_crystal_description plate
_exptl_crystal_F_000 600
_exptl_crystal_size_max 0.200
_exptl_crystal_size_mid 0.200
_exptl_crystal_size_min 0.200
_refine_diff_density_max 0.378
_refine_diff_density_min -0.306
_refine_diff_density_rms 0.045
_refine_ls_extinction_method none
_refine_ls_goodness_of_fit_ref 1.052
_refine_ls_hydrogen_treatment constr
_refine_ls_matrix_type full
_refine_ls_number_parameters 190
_refine_ls_number_reflns 3072
_refine_ls_number_restraints 0
_refine_ls_restrained_S_all 1.052
_refine_ls_R_factor_all 0.0439
_refine_ls_R_factor_gt 0.0370
_refine_ls_shift/su_max 0.000
_refine_ls_shift/su_mean 0.000
_refine_ls_structure_factor_coef Fsqd
_refine_ls_weighting_details 'w=1/[\s^2^(Fo^2^)+(0.0360P)^2^+0.5955P] where P=(Fo^2^+2Fc^2^)/3'
_refine_ls_weighting_scheme calc
_refine_ls_wR_factor_gt 0.0890
_refine_ls_wR_factor_ref 0.0943
_reflns_Friedel_coverage 0.000
_reflns_number_gt 2647
_reflns_number_total 3072
_reflns_threshold_expression 'I > 2\s'
_cod_data_source_file c8cc02377h2.cif
_cod_data_source_block shelxla_a_a_a
_cod_depositor_comments 'Adding full bibliography for 7121762.cif.'
_cod_database_code 7121762
_shelx_space_group_comment
;
The symmetry employed for this shelxl refinement is uniquely defined
by the following loop, which should always be used as a source of
symmetry information in preference to the above space-group names.
They are only intended as comments.
;
_shelx_estimated_absorpt_t_min 0.976
_shelx_estimated_absorpt_t_max 0.976
_shelxl_version_number 2014/6

loop_
_space_group_symop_operation_xyz
'x, y, z'
'-x, y+1/2, -z+1/2'
'-x, -y, -z'
'x, -y-1/2, z-1/2'

loop_
_atom_site_label
_atom_site_type_symbol
_atom_site_fract_x
_atom_site_fract_y
_atom_site_fract_z
_atom_site_U_iso_or_equiv
_atom_site_adp_type
_atom_site_occupancy
_atom_site_site_symmetry_order
_atom_site_calc_flag
_atom_site_refinement_flags_posn
_atom_site_refinement_flags_adp
C1 C 0.37815(10) 0.29766(15) 0.55481(10) 0.0169(2) Uani 1 1 d . .
C2 C 0.42635(11) 0.20097(15) 0.49866(11) 0.0203(3) Uani 1 1 d . .
H2 H 0.3818 0.1242 0.4460 0.024 Uiso 1 1 calc R U
C3 C 0.53960(11) 0.21628(16) 0.51934(12) 0.0242(3) Uani 1 1 d . .
H3 H 0.5722 0.1504 0.4805 0.029 Uiso 1 1 calc R U
C4 C 0.60485(11) 0.32761(17) 0.59663(12) 0.0259(3) Uani 1 1 d . .
H4 H 0.6825 0.3369 0.6118 0.031 Uiso 1 1 calc R U
C5 C 0.55660(11) 0.42537(17) 0.65165(11) 0.0245(3) Uani 1 1 d . .
H5 H 0.6017 0.5016 0.7045 0.029 Uiso 1 1 calc R U
C6 C 0.44271(11) 0.41363(15) 0.63066(10) 0.0201(3) Uani 1 1 d . .
C7 C 0.38946(12) 0.53032(18) 0.68378(12) 0.0270(3) Uani 1 1 d . .
H7A H 0.3771 0.6321 0.6419 0.032 Uiso 1 1 calc R U
H7B H 0.4428 0.5512 0.7621 0.032 Uiso 1 1 calc R U
C8 C 0.27678(12) 0.47564(17) 0.68635(11) 0.0255(3) Uani 1 1 d . .
H8 H 0.2841 0.4798 0.7664 0.031 Uiso 1 1 calc R U
C9 C 0.17728(12) 0.57731(18) 0.61657(12) 0.0276(3) Uani 1 1 d . .
H9A H 0.1111 0.5466 0.6323 0.033 Uiso 1 1 calc R U
H9B H 0.1941 0.6906 0.6374 0.033 Uiso 1 1 calc R U
C10 C 0.15133(10) 0.55581(16) 0.49233(11) 0.0206(3) Uani 1 1 d . .
C11 C 0.09341(11) 0.67322(17) 0.41427(12) 0.0254(3) Uani 1 1 d . .
H11 H 0.0683 0.7660 0.4395 0.030 Uiso 1 1 calc R U
C12 C 0.07197(11) 0.65663(17) 0.30078(12) 0.0253(3) Uani 1 1 d . .
H12 H 0.0313 0.7365 0.2486 0.030 Uiso 1 1 calc R U
C13 C 0.11013(10) 0.52313(17) 0.26371(11) 0.0221(3) Uani 1 1 d . .
H13 H 0.0958 0.5116 0.1859 0.027 Uiso 1 1 calc R U
C14 C 0.16926(10) 0.40608(15) 0.33984(10) 0.0179(2) Uani 1 1 d . .
H14 H 0.1974 0.3164 0.3144 0.021 Uiso 1 1 calc R U
C15 C 0.18767(10) 0.41956(15) 0.45423(10) 0.0163(2) Uani 1 1 d . .
C16 C 0.25524(10) 0.29245(15) 0.53909(10) 0.0168(2) Uani 1 1 d . .
C17 C 0.20052(10) 0.12771(16) 0.50687(10) 0.0199(3) Uani 1 1 d . .
F1 F 0.25727(7) 0.01681(10) 0.58277(7) 0.0285(2) Uani 1 1 d . .
F2 F 0.19352(6) 0.07486(9) 0.40624(6) 0.02370(18) Uani 1 1 d . .
F3 F 0.09527(6) 0.12846(10) 0.50222(7) 0.02696(19) Uani 1 1 d . .
O1 O 0.25062(8) 0.31401(11) 0.64739(7) 0.0228(2) Uani 1 1 d . .

loop_
_atom_site_aniso_label
_atom_site_aniso_U_11
_atom_site_aniso_U_22
_atom_site_aniso_U_33
_atom_site_aniso_U_23
_atom_site_aniso_U_13
_atom_site_aniso_U_12
C1 0.0164(6) 0.0170(6) 0.0150(5) 0.0048(4) 0.0038(4) -0.0007(4)
C2 0.0203(6) 0.0166(6) 0.0223(6) 0.0012(5) 0.0068(5) -0.0008(5)
C3 0.0224(6) 0.0204(7) 0.0317(7) 0.0063(5) 0.0126(5) 0.0033(5)
C4 0.0167(6) 0.0256(7) 0.0318(7) 0.0098(6) 0.0058(5) -0.0014(5)
C5 0.0220(6) 0.0240(7) 0.0207(6) 0.0033(5) 0.0010(5) -0.0071(5)
C6 0.0223(6) 0.0196(6) 0.0153(5) 0.0028(5) 0.0040(5) -0.0029(5)
C7 0.0301(7) 0.0270(7) 0.0220(6) -0.0078(5) 0.0083(5) -0.0070(6)
C8 0.0352(7) 0.0279(7) 0.0168(6) -0.0059(5) 0.0139(5) -0.0055(6)
C9 0.0335(7) 0.0280(7) 0.0284(7) -0.0080(6) 0.0197(6) -0.0018(6)
C10 0.0185(6) 0.0212(6) 0.0250(6) -0.0028(5) 0.0116(5) -0.0014(5)
C11 0.0207(6) 0.0209(7) 0.0375(7) 0.0002(6) 0.0146(6) 0.0032(5)
C12 0.0165(6) 0.0247(7) 0.0318(7) 0.0082(6) 0.0065(5) 0.0031(5)
C13 0.0169(6) 0.0271(7) 0.0193(6) 0.0028(5) 0.0039(5) -0.0029(5)
C14 0.0157(6) 0.0193(6) 0.0183(6) -0.0021(5) 0.0063(5) -0.0024(4)
C15 0.0139(5) 0.0176(6) 0.0180(6) 0.0001(5) 0.0067(4) -0.0021(4)
C16 0.0187(6) 0.0178(6) 0.0139(5) -0.0003(4) 0.0066(4) -0.0020(4)
C17 0.0189(6) 0.0201(6) 0.0201(6) 0.0024(5) 0.0070(5) -0.0020(5)
F1 0.0302(4) 0.0200(4) 0.0304(4) 0.0081(3) 0.0065(3) -0.0028(3)
F2 0.0261(4) 0.0210(4) 0.0240(4) -0.0052(3) 0.0099(3) -0.0056(3)
F3 0.0203(4) 0.0298(4) 0.0329(4) -0.0009(3) 0.0128(3) -0.0069(3)
O1 0.0312(5) 0.0244(5) 0.0158(4) -0.0006(4) 0.0126(4) -0.0053(4)

loop_
_atom_type_symbol
_atom_type_description
_atom_type_scat_dispersion_real
_atom_type_scat_dispersion_imag
_atom_type_scat_source
C C 0.0033 0.0016 'International Tables Vol C Tables 4.2.6.8 and 6.1.1.4'
H H 0.0000 0.0000 'International Tables Vol C Tables 4.2.6.8 and 6.1.1.4'
O O 0.0106 0.0060 'International Tables Vol C Tables 4.2.6.8 and 6.1.1.4'
F F 0.0171 0.0103 'International Tables Vol C Tables 4.2.6.8 and 6.1.1.4'

loop_
_geom_angle_atom_site_label_1
_geom_angle_atom_site_label_2
_geom_angle_atom_site_label_3
_geom_angle
C2 C1 C6 120.18(11)
C2 C1 C16 125.05(11)
C6 C1 C16 114.75(11)
C1 C2 C3 120.21(12)
C1 C2 H2 119.9
C3 C2 H2 119.9
C4 C3 C2 120.00(13)
C4 C3 H3 120.0
C2 C3 H3 120.0
C5 C4 C3 119.84(12)
C5 C4 H4 120.1
C3 C4 H4 120.1
C4 C5 C6 121.01(12)
C4 C5 H5 119.5
C6 C5 H5 119.5
C5 C6 C1 118.71(12)
C5 C6 C7 120.25(12)
C1 C6 C7 120.94(12)
C6 C7 C8 114.95(11)
C6 C7 H7A 108.5
C8 C7 H7A 108.5
C6 C7 H7B 108.5
C8 C7 H7B 108.5
H7A C7 H7B 107.5
O1 C8 C9 107.23(11)
O1 C8 C7 111.58(11)
C9 C8 C7 114.31(12)
O1 C8 H8 107.8
C9 C8 H8 107.8
C7 C8 H8 107.8
C10 C9 C8 110.15(11)
C10 C9 H9A 109.6
C8 C9 H9A 109.6
C10 C9 H9B 109.6
C8 C9 H9B 109.6
H9A C9 H9B 108.1
C11 C10 C15 118.98(12)
C11 C10 C9 120.70(12)
C15 C10 C9 120.29(12)
C12 C11 C10 121.14(13)
C12 C11 H11 119.4
C10 C11 H11 119.4
C13 C12 C11 119.72(12)
C13 C12 H12 120.1
C11 C12 H12 120.1
C12 C13 C14 120.20(12)
C12 C13 H13 119.9
C14 C13 H13 119.9
C13 C14 C15 120.29(12)
C13 C14 H14 119.9
C15 C14 H14 119.9
C10 C15 C14 119.60(11)
C10 C15 C16 119.76(11)
C14 C15 C16 120.46(11)
O1 C16 C1 108.00(9)
O1 C16 C15 112.09(10)
C1 C16 C15 110.39(10)
O1 C16 C17 100.70(9)
C1 C16 C17 114.13(10)
C15 C16 C17 111.18(10)
F2 C17 F1 106.54(11)
F2 C17 F3 106.14(10)
F1 C17 F3 106.97(10)
F2 C17 C16 114.11(10)
F1 C17 C16 111.48(10)
F3 C17 C16 111.17(10)
C16 O1 C8 111.38(9)

loop_
_geom_bond_atom_site_label_1
_geom_bond_atom_site_label_2
_geom_bond_distance
C1 C2 1.3896(18)
C1 C6 1.4010(17)
C1 C16 1.5259(16)
C2 C3 1.3912(18)
C2 H2 0.9500
C3 C4 1.386(2)
C3 H3 0.9500
C4 C5 1.385(2)
C4 H4 0.9500
C5 C6 1.3960(19)
C5 H5 0.9500
C6 C7 1.5098(19)
C7 C8 1.544(2)
C7 H7A 0.9900
C7 H7B 0.9900
C8 O1 1.4416(17)
C8 C9 1.513(2)
C8 H8 1.0000
C9 C10 1.5125(18)
C9 H9A 0.9900
C9 H9B 0.9900
C10 C11 1.3984(19)
C10 C15 1.3988(17)
C11 C12 1.385(2)
C11 H11 0.9500
C12 C13 1.385(2)
C12 H12 0.9500
C13 C14 1.3881(18)
C13 H13 0.9500
C14 C15 1.4028(16)
C14 H14 0.9500
C15 C16 1.5335(17)
C16 O1 1.4324(14)
C16 C17 1.5364(17)
C17 F2 1.3402(15)
C17 F1 1.3421(15)
C17 F3 1.3423(14)
